data_1562154
loop_
_publ_author_name
'Li, Honghong'
'Yu, Tanlai'
'An, Li'
'Wang, Yilin'
'Shen, Junju'
'Fu, Yangbo'
'Fu, Yunlong'

_publ_section_title
;
 Heterometal silver/copper(I) modulated thermochromism of two
 isostructural iodoplumbates
;
_journal_name_full 'Journal of Solid State Chemistry'
_journal_page_first 140
_journal_page_last 144
_journal_paper_doi 10.1016/j.jssc.2014.09.036
_journal_volume 221
_journal_year 2015
_chemical_formula_moiety 'Ag2 I22 Pb7, 2(C24 H56 N8 O8 Y)'
_chemical_formula_sum 'C48 H112 Ag2 I22 N16 O16 Pb7 Y2'
_chemical_formula_weight 5805.23
_space_group_IT_number 2
_space_group_name_Hall '-P 1'
_space_group_name_H-M_alt 'P -1'
_symmetry_cell_setting triclinic
_symmetry_space_group_name_Hall '-P 1'
_symmetry_space_group_name_H-M 'P -1'
_atom_sites_solution_hydrogens geom
_atom_sites_solution_primary direct
_atom_sites_solution_secondary difmap
_audit_creation_method SHELXL-97
_cell_angle_alpha 66.933(10)
_cell_angle_beta 67.387(12)
_cell_angle_gamma 64.923(13)
_cell_formula_units_Z 1
_cell_length_a 15.357(2)
_cell_length_b 15.7839(17)
_cell_length_c 16.8580(18)
_cell_measurement_reflns_used 4677
_cell_measurement_temperature 293(2)
_cell_measurement_theta_max 29.0496
_cell_measurement_theta_min 2.7139
_cell_volume 3286.1(8)
_computing_cell_refinement
;
CrysAlisPro, Agilent Technologies,
Version 1.171.36.20 (release 27-06-2012 CrysAlis171 .NET)
(compiled Jul 11 2012,15:38:31)
;
_computing_data_collection
;
CrysAlisPro, Agilent Technologies,
Version 1.171.36.20 (release 27-06-2012 CrysAlis171 .NET)
(compiled Jul 11 2012,15:38:31)
;
_computing_data_reduction
;
CrysAlisPro, Agilent Technologies,
Version 1.171.36.20 (release 27-06-2012 CrysAlis171 .NET)
(compiled Jul 11 2012,15:38:31)
;
_computing_structure_refinement 'SHELXL-97 (Sheldrick, 1997)'
_computing_structure_solution 'SHELXS-97 (Sheldrick, 1990)'
_diffrn_ambient_temperature 293(2)
_diffrn_detector_area_resol_mean 16.0710
_diffrn_measured_fraction_theta_full 0.999
_diffrn_measured_fraction_theta_max 0.999
_diffrn_measurement_device_type 'Xcalibur, Eos, Gemini'
_diffrn_radiation_monochromator graphite
_diffrn_radiation_source 'fine-focus sealed tube'
_diffrn_radiation_type MoK\a
_diffrn_radiation_wavelength 0.71073
_diffrn_reflns_av_R_equivalents 0.0504
_diffrn_reflns_av_unetI/netI 0.1001
_diffrn_reflns_limit_h_max 17
_diffrn_reflns_limit_h_min -18
_diffrn_reflns_limit_k_max 19
_diffrn_reflns_limit_k_min -19
_diffrn_reflns_limit_l_max 13
_diffrn_reflns_limit_l_min -20
_diffrn_reflns_number 24041
_diffrn_reflns_theta_full 26.00
_diffrn_reflns_theta_max 26.00
_diffrn_reflns_theta_min 2.72
_exptl_absorpt_coefficient_mu 15.305
_exptl_absorpt_correction_T_max 0.2838
_exptl_absorpt_correction_T_min 0.1693
_exptl_absorpt_correction_type multi-scan
_exptl_absorpt_process_details
;
CrysAlisPro, Agilent Technologies,
Version 1.171.36.20 (release 27-06-2012 CrysAlis171 .NET)
(compiled Jul 11 2012,15:38:31)
Empirical absorption correction using spherical harmonics,
 implemented in SCALE3 ABSPACK scaling algorithm.
;
_exptl_crystal_colour yellow
_exptl_crystal_density_diffrn 2.934
_exptl_crystal_density_method 'not measured'
_exptl_crystal_description block
_exptl_crystal_F_000 2552
_exptl_crystal_size_max 0.18
_exptl_crystal_size_mid 0.15
_exptl_crystal_size_min 0.11
_refine_diff_density_max 2.749
_refine_diff_density_min -2.393
_refine_diff_density_rms 0.278
_refine_ls_extinction_method SHELXL
_refine_ls_goodness_of_fit_ref 1.037
_refine_ls_hydrogen_treatment constr
_refine_ls_matrix_type full
_refine_ls_number_parameters 545
_refine_ls_number_reflns 12904
_refine_ls_number_restraints 564
_refine_ls_restrained_S_all 1.034
_refine_ls_R_factor_all 0.1318
_refine_ls_R_factor_gt 0.0701
_refine_ls_shift/su_max 0.026
_refine_ls_shift/su_mean 0.001
_refine_ls_structure_factor_coef Fsqd
_refine_ls_weighting_details 'calc w=1/[\s^2^(Fo^2^)+(0.0747P)^2^+0.4801P] where P=(Fo^2^+2Fc^2^)/3'
_refine_ls_weighting_scheme calc
_refine_ls_wR_factor_gt 0.1531
_refine_ls_wR_factor_ref 0.1913
_reflns_number_gt 7379
_reflns_number_total 12904
_reflns_threshold_expression >2sigma(I)
_cod_data_source_file JSSC-2015-221-140.cif
_cod_data_source_block compound2
_cod_depositor_comments
;
The following automatic conversions were performed:

data item '_exptl_absorpt_correction_type' value 'Multi-scan' was
changed to 'multi-scan' in accordance with the built-in table derived
from the CIF Core dictionary named 'cif_core.dic' version 2.4.5 last
updated on 2014-11-21.

Automatic conversion script
Id: cif_fix_values 8369 2020-08-20 11:38:08Z andrius 
;
_cod_original_cell_volume 3286.1(7)
_cod_database_code 1562154

loop_
_symmetry_equiv_pos_as_xyz
'x, y, z'
'-x, -y, -z'

loop_
_atom_site_label
_atom_site_type_symbol
_atom_site_fract_x
_atom_site_fract_y
_atom_site_fract_z
_atom_site_U_iso_or_equiv
_atom_site_adp_type
_atom_site_occupancy
_atom_site_symmetry_multiplicity
_atom_site_calc_flag
_atom_site_refinement_flags
_atom_site_disorder_assembly
_atom_site_disorder_group
Pb1 Pb 0.5000 0.0000 1.0000 0.0614(3) Uani 1 2 d S . .
Pb2 Pb 0.65225(5) 0.14777(5) 0.79014(5) 0.0565(2) Uani 1 1 d . . .
Pb3 Pb 0.81170(5) 0.29848(5) 0.58958(5) 0.0515(2) Uani 1 1 d . . .
Pb4 Pb 0.96816(5) 0.46386(5) 0.36954(5) 0.0546(2) Uani 1 1 d . . .
Ag1 Ag 0.99664(16) 0.29756(16) 0.65507(16) 0.0771(9) Uani 0.747(4) 1 d PU . 1
Ag1' Ag 1.0585(6) 0.3485(6) 0.5747(6) 0.099(3) Uani 0.253(4) 1 d PU . 2
I1 I 0.46723(10) 0.09982(10) 0.79885(10) 0.0780(4) Uani 1 1 d . . .
I2 I 0.52430(10) 0.20243(9) 0.97417(9) 0.0665(4) Uani 1 1 d . . .
I3 I 0.73524(10) -0.06930(10) 0.89983(11) 0.0773(4) Uani 1 1 d . . .
I4 I 0.59030(9) 0.38048(10) 0.68398(10) 0.0708(4) Uani 1 1 d . . .
I5 I 0.77546(10) 0.11688(9) 0.59036(9) 0.0671(4) Uani 1 1 d . . .
I6 I 0.85549(10) 0.18898(10) 0.78649(9) 0.0674(4) Uani 1 1 d . . .
I7 I 0.85378(8) 0.48800(8) 0.59688(9) 0.0554(3) Uani 1 1 d . . .
I8 I 1.06036(8) 0.23588(9) 0.49499(9) 0.0576(3) Uani 1 1 d . . .
I9 I 0.78030(9) 0.41704(9) 0.39569(9) 0.0645(4) Uani 1 1 d . . .
I10 I 1.06563(11) 0.41845(12) 0.19243(10) 0.0898(5) Uani 1 1 d . . .
I11 I 0.85632(9) 0.68828(9) 0.29913(9) 0.0630(4) Uani 1 1 d . . .
Y1 Y 0.66981(11) 0.24952(11) 0.21479(11) 0.0411(4) Uani 1 1 d . . .
O1 O 0.7909(9) 0.1720(9) 0.2909(9) 0.070(2) Uani 1 1 d U . .
O2 O 0.6315(10) 0.1158(10) 0.3295(11) 0.085(3) Uani 1 1 d U . .
O3 O 0.6932(9) 0.1372(9) 0.1477(9) 0.069(2) Uani 1 1 d U . .
O4 O 0.5054(8) 0.2642(9) 0.2294(9) 0.067(2) Uani 1 1 d U . .
O5 O 0.6274(9) 0.3670(9) 0.0891(9) 0.071(3) Uani 1 1 d U . .
O6 O 0.8229(9) 0.2327(9) 0.1003(9) 0.072(3) Uani 1 1 d U . .
O7 O 0.7243(8) 0.3777(9) 0.1907(8) 0.064(2) Uani 1 1 d U . .
O8 O 0.5736(9) 0.3191(9) 0.3282(9) 0.072(3) Uani 1 1 d U . .
C1 C 0.8533(14) 0.1868(15) 0.3098(13) 0.069(4) Uani 1 1 d U . .
H1 H 0.8386 0.2495 0.3119 0.082 Uiso 1 1 calc R . .
C2 C 1.0077(15) 0.1471(16) 0.3439(16) 0.091(5) Uani 1 1 d U . .
H2A H 1.0069 0.2125 0.3107 0.137 Uiso 1 1 calc R . .
H2B H 1.0728 0.1027 0.3259 0.137 Uiso 1 1 calc R . .
H2C H 0.9917 0.1403 0.4066 0.137 Uiso 1 1 calc R . .
C3 C 0.9535(17) 0.0248(16) 0.3385(17) 0.102(6) Uani 1 1 d U . .
H3A H 0.9626 -0.0120 0.3972 0.153 Uiso 1 1 calc R . .
H3B H 1.0126 0.0017 0.2945 0.153 Uiso 1 1 calc R . .
H3C H 0.8981 0.0171 0.3319 0.153 Uiso 1 1 calc R . .
C4 C 0.6439(17) 0.0640(19) 0.3919(19) 0.107(4) Uani 1 1 d U . .
H4 H 0.6633 0.0892 0.4214 0.129 Uiso 1 1 calc RD . .
C5 C 0.650(2) -0.037(2) 0.525(2) 0.140(7) Uani 1 1 d U . .
H5A H 0.5947 0.0095 0.5532 0.211 Uiso 1 1 calc R . .
H5B H 0.7110 -0.0280 0.5174 0.211 Uiso 1 1 calc RD . .
H5C H 0.6508 -0.1015 0.5606 0.211 Uiso 1 1 calc R . .
C6 C 0.628(2) -0.095(2) 0.420(2) 0.154(8) Uani 1 1 d DU . .
H6A H 0.5885 -0.0659 0.3784 0.232 Uiso 1 1 calc R . .
H6B H 0.5961 -0.1331 0.4745 0.232 Uiso 1 1 calc R . .
H6C H 0.6926 -0.1357 0.3950 0.232 Uiso 1 1 calc R . .
C7 C 0.7412(17) 0.0873(17) 0.0966(17) 0.094(6) Uani 1 1 d U . .
H7 H 0.7225 0.1055 0.0444 0.113 Uiso 1 1 calc R . .
C8 C 0.8570(18) -0.0187(19) 0.1854(18) 0.117(7) Uani 1 1 d U . .
H8A H 0.8149 0.0264 0.2206 0.175 Uiso 1 1 calc R . .
H8B H 0.9236 -0.0161 0.1649 0.175 Uiso 1 1 calc R . .
H8C H 0.8571 -0.0833 0.2213 0.175 Uiso 1 1 calc R . .
C9 C 0.8747(19) -0.0510(18) 0.0471(18) 0.126(7) Uani 1 1 d U . .
H9A H 0.8304 -0.0740 0.0396 0.189 Uiso 1 1 calc R . .
H9B H 0.9275 -0.1055 0.0688 0.189 Uiso 1 1 calc R . .
H9C H 0.9024 -0.0115 -0.0093 0.189 Uiso 1 1 calc R . .
C10 C 0.4687(12) 0.2120(12) 0.2215(11) 0.052(4) Uani 1 1 d U . .
H10 H 0.5097 0.1614 0.1953 0.063 Uiso 1 1 calc R . .
C11 C 0.3274(13) 0.1734(14) 0.2340(14) 0.073(5) Uani 1 1 d U . .
H11A H 0.3784 0.1313 0.1985 0.109 Uiso 1 1 calc R . .
H11B H 0.2776 0.2175 0.2026 0.109 Uiso 1 1 calc R . .
H11C H 0.2974 0.1351 0.2899 0.109 Uiso 1 1 calc R . .
C12 C 0.3032(12) 0.3025(13) 0.2945(13) 0.065(4) Uani 1 1 d U . .
H12A H 0.2763 0.2726 0.3560 0.098 Uiso 1 1 calc R . .
H12B H 0.2501 0.3414 0.2659 0.098 Uiso 1 1 calc R . .
H12C H 0.3375 0.3430 0.2910 0.098 Uiso 1 1 calc R . .
C13 C 0.6344(12) 0.3709(13) 0.0143(13) 0.059(4) Uani 1 1 d U . .
H13 H 0.6384 0.3154 0.0043 0.071 Uiso 1 1 calc R . .
C14 C 0.6418(15) 0.4490(15) -0.1419(14) 0.085(5) Uani 1 1 d U . .
H14A H 0.7036 0.4568 -0.1828 0.127 Uiso 1 1 calc R . .
H14B H 0.5873 0.5017 -0.1626 0.127 Uiso 1 1 calc R . .
H14C H 0.6376 0.3885 -0.1383 0.127 Uiso 1 1 calc R . .
C15 C 0.6309(14) 0.5402(13) -0.0447(14) 0.075(5) Uani 1 1 d U . .
H15A H 0.6057 0.5388 0.0173 0.113 Uiso 1 1 calc R . .
H15B H 0.5871 0.5944 -0.0777 0.113 Uiso 1 1 calc R . .
H15C H 0.6961 0.5468 -0.0672 0.113 Uiso 1 1 calc R . .
C16 C 0.8991(15) 0.2530(15) 0.0786(16) 0.080(4) Uani 1 1 d U . .
H16 H 0.9215 0.2454 0.1257 0.096 Uiso 1 1 calc R . .
C17 C 1.0399(13) 0.3079(15) -0.0160(15) 0.079(5) Uani 1 1 d U . .
H17A H 1.0243 0.3773 -0.0360 0.119 Uiso 1 1 calc R . .
H17B H 1.0926 0.2796 -0.0612 0.119 Uiso 1 1 calc R . .
H17C H 1.0609 0.2831 0.0379 0.119 Uiso 1 1 calc R . .
C18 C 0.9183(16) 0.2957(17) -0.0700(16) 0.098(6) Uani 1 1 d U . .
H18A H 0.8655 0.2683 -0.0483 0.147 Uiso 1 1 calc R . .
H18B H 0.9724 0.2636 -0.1121 0.147 Uiso 1 1 calc R . .
H18C H 0.8941 0.3638 -0.0988 0.147 Uiso 1 1 calc R . .
C19 C 0.6903(13) 0.4625(14) 0.2002(13) 0.066(4) Uani 1 1 d U . .
H19 H 0.6311 0.4769 0.2441 0.079 Uiso 1 1 calc R . .
C20 C 0.8188(16) 0.5155(16) 0.0892(16) 0.094(6) Uani 1 1 d U . .
H20A H 0.8068 0.5160 0.0372 0.141 Uiso 1 1 calc R . .
H20B H 0.8649 0.4536 0.1109 0.141 Uiso 1 1 calc R . .
H20C H 0.8463 0.5660 0.0741 0.141 Uiso 1 1 calc R . .
C21 C 0.6894(15) 0.6254(14) 0.1731(16) 0.090(6) Uani 1 1 d U . .
H21A H 0.6425 0.6220 0.2308 0.135 Uiso 1 1 calc R . .
H21B H 0.6566 0.6735 0.1282 0.135 Uiso 1 1 calc R . .
H21C H 0.7426 0.6429 0.1721 0.135 Uiso 1 1 calc R . .
C22 C 0.492(2) 0.340(2) 0.383(2) 0.098(5) Uani 0.747(4) 1 d PU . 1
C22' C 0.578(6) 0.298(6) 0.412(4) 0.084(5) Uani 0.253(4) 1 d PDU . 2
C23 C 0.5218(17) 0.336(2) 0.5380(19) 0.131(6) Uani 1 1 d DU . .
C24 C 0.3732(16) 0.3508(19) 0.5122(19) 0.127(7) Uani 1 1 d DU . .
N1 N 0.9343(10) 0.1253(10) 0.3266(11) 0.059(4) Uani 1 1 d U . .
N2 N 0.6400(14) -0.0221(15) 0.4382(16) 0.104(5) Uani 1 1 d DU . .
N3 N 0.8203(12) 0.0063(11) 0.1106(11) 0.068(4) Uani 1 1 d U . .
N4 N 0.3714(10) 0.2287(9) 0.2506(9) 0.050(3) Uani 1 1 d U . .
N5 N 0.6369(10) 0.4489(10) -0.0549(10) 0.057(4) Uani 1 1 d U . .
N6 N 0.9517(10) 0.2829(11) 0.0015(11) 0.059(4) Uani 1 1 d U . .
N7 N 0.7297(9) 0.5313(10) 0.1552(10) 0.054(4) Uani 1 1 d U . .
N8 N 0.4812(13) 0.3290(13) 0.4670(13) 0.081(4) Uani 1 1 d U . .

loop_
_atom_site_aniso_label
_atom_site_aniso_U_11
_atom_site_aniso_U_22
_atom_site_aniso_U_33
_atom_site_aniso_U_23
_atom_site_aniso_U_13
_atom_site_aniso_U_12
Pb1 0.0725(7) 0.0578(6) 0.0590(7) -0.0123(6) -0.0123(6) -0.0334(5)
Pb2 0.0633(5) 0.0571(4) 0.0510(5) -0.0119(4) -0.0112(4) -0.0270(4)
Pb3 0.0452(4) 0.0573(4) 0.0518(5) -0.0165(4) -0.0055(3) -0.0214(3)
Pb4 0.0501(4) 0.0558(4) 0.0512(5) -0.0052(4) -0.0140(3) -0.0190(3)
Ag1 0.0788(11) 0.0810(11) 0.0814(12) -0.0245(8) -0.0292(8) -0.0251(8)
Ag1' 0.100(3) 0.099(3) 0.099(3) -0.0296(13) -0.0275(12) -0.0300(13)
I1 0.0830(9) 0.0763(9) 0.0844(11) -0.0144(9) -0.0367(8) -0.0282(7)
I2 0.0881(9) 0.0639(8) 0.0574(9) -0.0225(7) -0.0106(7) -0.0355(7)
I3 0.0777(9) 0.0663(8) 0.0953(12) -0.0226(9) -0.0369(8) -0.0167(7)
I4 0.0547(7) 0.0716(8) 0.0719(10) -0.0231(8) -0.0095(7) -0.0107(6)
I5 0.0778(9) 0.0648(8) 0.0666(9) -0.0294(8) -0.0131(7) -0.0248(7)
I6 0.0749(8) 0.0705(8) 0.0625(9) -0.0096(8) -0.0308(7) -0.0249(7)
I7 0.0475(6) 0.0533(7) 0.0687(9) -0.0273(7) -0.0099(6) -0.0143(5)
I8 0.0490(7) 0.0598(7) 0.0624(9) -0.0224(7) -0.0114(6) -0.0137(5)
I9 0.0676(8) 0.0718(8) 0.0629(9) -0.0145(7) -0.0242(7) -0.0274(6)
I10 0.0880(10) 0.0955(11) 0.0552(10) -0.0175(9) -0.0129(8) -0.0101(8)
I11 0.0597(7) 0.0635(8) 0.0658(9) -0.0125(7) -0.0233(7) -0.0183(6)
Y1 0.0428(9) 0.0414(8) 0.0377(10) -0.0084(8) -0.0102(7) -0.0148(7)
O1 0.065(4) 0.070(4) 0.074(4) -0.018(4) -0.020(4) -0.021(3)
O2 0.076(4) 0.081(4) 0.080(4) -0.009(4) -0.018(4) -0.024(4)
O3 0.068(4) 0.068(4) 0.075(4) -0.025(4) -0.019(4) -0.022(3)
O4 0.063(4) 0.068(4) 0.072(5) -0.021(4) -0.018(4) -0.021(4)
O5 0.071(4) 0.069(4) 0.068(4) -0.019(4) -0.017(4) -0.020(3)
O6 0.069(4) 0.070(4) 0.073(5) -0.021(4) -0.009(4) -0.029(4)
O7 0.070(4) 0.067(4) 0.066(4) -0.025(4) -0.018(4) -0.025(4)
O8 0.072(4) 0.073(4) 0.068(4) -0.025(4) -0.010(4) -0.022(4)
C1 0.076(6) 0.072(6) 0.079(6) -0.030(5) -0.026(5) -0.029(5)
C2 0.092(8) 0.090(8) 0.099(9) -0.029(7) -0.030(7) -0.027(7)
C3 0.107(9) 0.094(8) 0.113(9) -0.029(7) -0.041(7) -0.028(7)
C4 0.090(5) 0.099(6) 0.100(6) -0.007(5) -0.019(5) -0.026(5)
C5 0.128(9) 0.139(10) 0.136(10) -0.028(8) -0.034(7) -0.035(7)
C6 0.143(10) 0.148(10) 0.147(10) -0.036(8) -0.026(7) -0.039(7)
C7 0.102(9) 0.104(9) 0.091(9) -0.039(7) -0.036(7) -0.026(7)
C8 0.124(9) 0.115(9) 0.108(9) -0.039(7) -0.035(7) -0.023(7)
C9 0.136(10) 0.118(9) 0.119(9) -0.052(7) -0.033(7) -0.020(7)
C10 0.054(7) 0.054(7) 0.053(7) -0.015(6) -0.019(6) -0.018(6)
C11 0.073(8) 0.070(8) 0.078(8) -0.021(6) -0.022(6) -0.024(6)
C12 0.060(7) 0.067(7) 0.066(8) -0.018(6) -0.017(6) -0.018(6)
C13 0.061(7) 0.056(7) 0.059(8) -0.009(6) -0.020(6) -0.020(6)
C14 0.099(8) 0.074(8) 0.074(8) -0.023(7) -0.022(7) -0.019(7)
C15 0.088(8) 0.068(8) 0.073(8) -0.016(6) -0.025(7) -0.027(6)
C16 0.080(7) 0.076(6) 0.084(7) -0.023(6) -0.016(6) -0.030(6)
C17 0.072(8) 0.080(8) 0.092(8) -0.023(7) -0.021(7) -0.031(6)
C18 0.091(8) 0.100(8) 0.097(9) -0.021(7) -0.016(7) -0.038(7)
C19 0.067(6) 0.073(6) 0.070(7) -0.024(6) -0.017(5) -0.030(5)
C20 0.102(9) 0.085(8) 0.097(9) -0.027(7) -0.013(7) -0.042(7)
C21 0.097(11) 0.066(10) 0.106(12) -0.020(10) -0.016(10) -0.037(9)
C22 0.095(7) 0.097(7) 0.094(8) -0.027(7) -0.021(7) -0.026(7)
C22' 0.084(6) 0.086(6) 0.087(6) -0.026(5) -0.022(5) -0.029(5)
C23 0.120(10) 0.133(10) 0.121(10) -0.018(9) -0.044(9) -0.028(9)
C24 0.100(10) 0.114(10) 0.121(11) -0.017(10) -0.018(9) -0.017(9)
N1 0.058(7) 0.052(7) 0.077(8) -0.022(6) -0.031(6) -0.010(6)
N2 0.089(7) 0.092(7) 0.100(8) -0.002(6) -0.022(6) -0.027(6)
N3 0.077(8) 0.064(7) 0.072(8) -0.030(7) -0.026(7) -0.013(6)
N4 0.055(7) 0.047(6) 0.054(7) -0.020(6) -0.010(6) -0.020(5)
N5 0.071(7) 0.050(7) 0.052(8) -0.012(6) -0.020(6) -0.019(6)
N6 0.056(7) 0.059(7) 0.064(8) -0.021(6) -0.014(6) -0.018(6)
N7 0.048(6) 0.053(7) 0.074(8) -0.018(6) -0.017(6) -0.027(5)
N8 0.088(6) 0.084(6) 0.081(6) -0.037(5) -0.017(5) -0.028(5)

loop_
_atom_type_symbol
_atom_type_description
_atom_type_scat_dispersion_real
_atom_type_scat_dispersion_imag
_atom_type_scat_source
C C 0.0033 0.0016 'International Tables Vol C Tables 4.2.6.8 and 6.1.1.4'
H H 0.0000 0.0000 'International Tables Vol C Tables 4.2.6.8 and 6.1.1.4'
N N 0.0061 0.0033 'International Tables Vol C Tables 4.2.6.8 and 6.1.1.4'
O O 0.0106 0.0060 'International Tables Vol C Tables 4.2.6.8 and 6.1.1.4'
Ag Ag -0.8971 1.1015 'International Tables Vol C Tables 4.2.6.8 and 6.1.1.4'
Pb Pb -3.3944 10.1111 'International Tables Vol C Tables 4.2.6.8 and 6.1.1.4'
Y Y -2.7962 3.5667 'International Tables Vol C Tables 4.2.6.8 and 6.1.1.4'
I I -0.4742 1.8119 'International Tables Vol C Tables 4.2.6.8 and 6.1.1.4'

loop_
_geom_angle_atom_site_label_1
_geom_angle_atom_site_label_2
_geom_angle_atom_site_label_3
_geom_angle
_geom_angle_site_symmetry_1
_geom_angle_site_symmetry_3
I2 Pb1 I2 180.000(1) . 2_657
I2 Pb1 I3 92.93(4) . 2_657
I2 Pb1 I3 87.07(4) 2_657 2_657
I2 Pb1 I3 87.07(4) . .
I2 Pb1 I3 92.93(4) 2_657 .
I3 Pb1 I3 180.00(6) 2_657 .
I2 Pb1 I1 84.68(4) . .
I2 Pb1 I1 95.32(4) 2_657 .
I3 Pb1 I1 94.64(4) 2_657 .
I3 Pb1 I1 85.36(4) . .
I2 Pb1 I1 95.32(4) . 2_657
I2 Pb1 I1 84.68(4) 2_657 2_657
I3 Pb1 I1 85.36(4) 2_657 2_657
I3 Pb1 I1 94.64(4) . 2_657
I1 Pb1 I1 180.0 . 2_657
I3 Pb2 I1 88.47(4) . .
I3 Pb2 I2 88.98(4) . .
I1 Pb2 I2 86.57(4) . .
I3 Pb2 I5 97.19(4) . .
I1 Pb2 I5 94.21(4) . .
I2 Pb2 I5 173.80(4) . .
I3 Pb2 I4 171.18(4) . .
I1 Pb2 I4 100.01(4) . .
I2 Pb2 I4 89.15(4) . .
I5 Pb2 I4 84.66(4) . .
I3 Pb2 I6 88.95(4) . .
I1 Pb2 I6 177.42(4) . .
I2 Pb2 I6 93.27(4) . .
I5 Pb2 I6 86.23(4) . .
I4 Pb2 I6 82.56(4) . .
I4 Pb3 I5 90.65(4) . .
I4 Pb3 I9 93.60(4) . .
I5 Pb3 I9 93.55(4) . .
I4 Pb3 I6 88.31(4) . .
I5 Pb3 I6 91.29(4) . .
I9 Pb3 I6 174.78(4) . .
I4 Pb3 I7 89.58(4) . .
I5 Pb3 I7 177.54(4) . .
I9 Pb3 I7 88.88(4) . .
I6 Pb3 I7 86.27(4) . .
I4 Pb3 I8 170.54(4) . .
I5 Pb3 I8 98.53(4) . .
I9 Pb3 I8 88.16(4) . .
I6 Pb3 I8 89.17(4) . .
I7 Pb3 I8 81.16(3) . .
I4 Pb3 Ag1 121.50(5) . .
I5 Pb3 Ag1 126.93(5) . .
I9 Pb3 Ag1 121.72(5) . .
I6 Pb3 Ag1 53.37(5) . .
I7 Pb3 Ag1 51.10(4) . .
I8 Pb3 Ag1 50.50(4) . .
I10 Pb4 I9 92.41(5) . .
I10 Pb4 I11 97.98(5) . .
I9 Pb4 I11 89.99(4) . .
I10 Pb4 Ag1' 129.65(15) . 2_766
I9 Pb4 Ag1' 119.26(14) . 2_766
I11 Pb4 Ag1' 48.90(15) . 2_766
I10 Pb4 I8 96.34(4) . .
I9 Pb4 I8 89.33(4) . .
I11 Pb4 I8 165.67(4) . .
Ag1' Pb4 I8 120.07(15) 2_766 .
I10 Pb4 I7 103.27(4) . 2_766
I9 Pb4 I7 163.84(4) . 2_766
I11 Pb4 I7 91.67(4) . 2_766
Ag1' Pb4 I7 52.47(14) 2_766 2_766
I8 Pb4 I7 85.12(3) . 2_766
I11 Ag1 I8 115.99(8) 2_766 .
I11 Ag1 I7 112.14(8) 2_766 .
I8 Ag1 I7 97.93(8) . .
I11 Ag1 I6 122.44(9) 2_766 .
I8 Ag1 I6 104.61(7) . .
I7 Ag1 I6 99.96(7) . .
I11 Ag1 Pb3 175.60(9) 2_766 .
I8 Ag1 Pb3 64.24(5) . .
I7 Ag1 Pb3 63.72(5) . .
I6 Ag1 Pb3 60.88(5) . .
I8 Ag1' I11 131.7(3) . 2_766
I8 Ag1' I7 104.3(3) . .
I11 Ag1' I7 114.2(3) 2_766 .
I8 Ag1' Pb4 164.4(3) . 2_766
I11 Ag1' Pb4 63.55(16) 2_766 2_766
I7 Ag1' Pb4 66.33(15) . 2_766
Pb2 I1 Pb1 74.49(4) . .
Pb2 I2 Pb1 74.99(3) . .
Pb2 I3 Pb1 75.21(4) . .
Pb3 I4 Pb2 75.90(4) . .
Pb3 I5 Pb2 75.22(3) . .
Ag1 I6 Pb3 65.75(5) . .
Ag1 I6 Pb2 137.38(7) . .
Pb3 I6 Pb2 71.64(3) . .
Ag1 I7 Ag1' 29.12(16) . .
Ag1 I7 Pb3 65.18(5) . .
Ag1' I7 Pb3 80.14(15) . .
Ag1 I7 Pb4 74.76(5) . 2_766
Ag1' I7 Pb4 61.21(15) . 2_766
Pb3 I7 Pb4 139.49(4) . 2_766
Ag1' I8 Ag1 30.58(18) . .
Ag1' I8 Pb4 75.54(19) . .
Ag1 I8 Pb4 93.34(6) . .
Ag1' I8 Pb3 85.05(17) . .
Ag1 I8 Pb3 65.26(5) . .
Pb4 I8 Pb3 75.64(3) . .
Pb4 I9 Pb3 82.75(4) . .
Ag1' I11 Ag1 31.54(17) 2_766 2_766
Ag1' I11 Pb4 67.55(17) 2_766 .
Ag1 I11 Pb4 81.14(6) 2_766 .
O8 Y1 O3 145.1(4) . .
O8 Y1 O1 87.1(5) . .
O3 Y1 O1 102.9(4) . .
O8 Y1 O5 104.6(5) . .
O3 Y1 O5 86.9(5) . .
O1 Y1 O5 144.1(4) . .
O8 Y1 O7 73.4(4) . .
O3 Y1 O7 141.0(4) . .
O1 Y1 O7 78.7(4) . .
O5 Y1 O7 72.6(4) . .
O8 Y1 O2 79.0(5) . .
O3 Y1 O2 73.0(5) . .
O1 Y1 O2 71.5(5) . .
O5 Y1 O2 143.5(5) . .
O7 Y1 O2 140.0(5) . .
O8 Y1 O4 74.6(4) . .
O3 Y1 O4 77.3(4) . .
O1 Y1 O4 141.5(4) . .
O5 Y1 O4 74.2(4) . .
O7 Y1 O4 125.3(4) . .
O2 Y1 O4 72.0(5) . .
O8 Y1 O6 144.3(4) . .
O3 Y1 O6 70.1(4) . .
O1 Y1 O6 75.6(4) . .
O5 Y1 O6 75.6(4) . .
O7 Y1 O6 72.8(4) . .
O2 Y1 O6 122.5(4) . .
O4 Y1 O6 136.2(4) . .
C1 O1 Y1 141.9(13) . .
C4 O2 Y1 146(2) . .
C7 O3 Y1 153.1(13) . .
C10 O4 Y1 133.1(11) . .
C13 O5 Y1 137.6(13) . .
C16 O6 Y1 137.4(13) . .
C19 O7 Y1 140.3(11) . .
C22 O8 C22' 65(4) . .
C22 O8 Y1 148.0(19) . .
C22' O8 Y1 133(4) . .
O1 C1 N1 126.8(18) . .
O1 C1 H1 116.6 . .
N1 C1 H1 116.6 . .
N1 C2 H2A 109.5 . .
N1 C2 H2B 109.5 . .
H2A C2 H2B 109.5 . .
N1 C2 H2C 109.5 . .
H2A C2 H2C 109.5 . .
H2B C2 H2C 109.5 . .
N1 C3 H3A 109.5 . .
N1 C3 H3B 109.5 . .
H3A C3 H3B 109.5 . .
N1 C3 H3C 109.5 . .
H3A C3 H3C 109.5 . .
H3B C3 H3C 109.5 . .
O2 C4 N2 139(3) . .
O2 C4 H4 110.3 . .
N2 C4 H4 110.3 . .
N2 C5 H5A 109.5 . .
N2 C5 H5B 109.5 . .
H5A C5 H5B 109.5 . .
N2 C5 H5C 109.5 . .
H5A C5 H5C 109.5 . .
H5B C5 H5C 109.5 . .
N2 C6 H6A 109.5 . .
N2 C6 H6B 109.5 . .
H6A C6 H6B 109.5 . .
N2 C6 H6C 109.5 . .
H6A C6 H6C 109.5 . .
H6B C6 H6C 109.5 . .
O3 C7 N3 124(2) . .
O3 C7 H7 118.0 . .
N3 C7 H7 118.0 . .
N3 C8 H8A 109.5 . .
N3 C8 H8B 109.5 . .
H8A C8 H8B 109.5 . .
N3 C8 H8C 109.5 . .
H8A C8 H8C 109.5 . .
H8B C8 H8C 109.5 . .
N3 C9 H9A 109.5 . .
N3 C9 H9B 109.5 . .
H9A C9 H9B 109.5 . .
N3 C9 H9C 109.5 . .
H9A C9 H9C 109.5 . .
H9B C9 H9C 109.5 . .
O4 C10 N4 119.7(15) . .
O4 C10 H10 120.1 . .
N4 C10 H10 120.1 . .
N4 C11 H11A 109.5 . .
N4 C11 H11B 109.5 . .
H11A C11 H11B 109.5 . .
N4 C11 H11C 109.5 . .
H11A C11 H11C 109.5 . .
H11B C11 H11C 109.5 . .
N4 C12 H12A 109.5 . .
N4 C12 H12B 109.5 . .
H12A C12 H12B 109.5 . .
N4 C12 H12C 109.5 . .
H12A C12 H12C 109.5 . .
H12B C12 H12C 109.5 . .
O5 C13 N5 124.6(18) . .
O5 C13 H13 117.7 . .
N5 C13 H13 117.7 . .
N5 C14 H14A 109.5 . .
N5 C14 H14B 109.5 . .
H14A C14 H14B 109.5 . .
N5 C14 H14C 109.5 . .
H14A C14 H14C 109.5 . .
H14B C14 H14C 109.5 . .
N5 C15 H15A 109.5 . .
N5 C15 H15B 109.5 . .
H15A C15 H15B 109.5 . .
N5 C15 H15C 109.5 . .
H15A C15 H15C 109.5 . .
H15B C15 H15C 109.5 . .
O6 C16 N6 130(2) . .
O6 C16 H16 115.2 . .
N6 C16 H16 115.2 . .
N6 C17 H17A 109.5 . .
N6 C17 H17B 109.5 . .
H17A C17 H17B 109.5 . .
N6 C17 H17C 109.5 . .
H17A C17 H17C 109.5 . .
H17B C17 H17C 109.5 . .
N6 C18 H18A 109.5 . .
N6 C18 H18B 109.5 . .
H18A C18 H18B 109.5 . .
N6 C18 H18C 109.5 . .
H18A C18 H18C 109.5 . .
H18B C18 H18C 109.5 . .
O7 C19 N7 126.7(18) . .
O7 C19 H19 116.7 . .
N7 C19 H19 116.7 . .
N7 C20 H20A 109.5 . .
N7 C20 H20B 109.5 . .
H20A C20 H20B 109.5 . .
N7 C20 H20C 109.5 . .
H20A C20 H20C 109.5 . .
H20B C20 H20C 109.5 . .
N7 C21 H21A 109.5 . .
N7 C21 H21B 109.5 . .
H21A C21 H21B 109.5 . .
N7 C21 H21C 109.5 . .
H21A C21 H21C 109.5 . .
H21B C21 H21C 109.5 . .
O8 C22 N8 124(3) . .
O8 C22' N8 110(6) . .
C1 N1 C3 119.1(16) . .
C1 N1 C2 125.0(16) . .
C3 N1 C2 115.6(16) . .
C4 N2 C6 133(3) . .
C4 N2 C5 106(3) . .
C6 N2 C5 120(2) . .
C7 N3 C8 119.5(18) . .
C7 N3 C9 122(2) . .
C8 N3 C9 118.6(18) . .
C10 N4 C12 124.0(13) . .
C10 N4 C11 119.7(13) . .
C12 N4 C11 116.2(13) . .
C13 N5 C14 121.3(16) . .
C13 N5 C15 121.1(16) . .
C14 N5 C15 117.5(16) . .
C16 N6 C18 115.9(18) . .
C16 N6 C17 124.4(18) . .
C18 N6 C17 119.7(17) . .
C19 N7 C20 120.4(16) . .
C19 N7 C21 123.7(16) . .
C20 N7 C21 115.8(15) . .
C22 N8 C22' 61(3) . .
C22 N8 C24 107(2) . .
C22' N8 C24 165(3) . .
C22 N8 C23 147(2) . .
C22' N8 C23 93(3) . .
C24 N8 C23 101.1(16) . .

loop_
_geom_bond_atom_site_label_1
_geom_bond_atom_site_label_2
_geom_bond_distance
_geom_bond_site_symmetry_2
Pb1 I2 3.2146(12) .
Pb1 I2 3.2146(12) 2_657
Pb1 I3 3.2411(15) 2_657
Pb1 I3 3.2411(15) .
Pb1 I1 3.2692(16) .
Pb1 I1 3.2692(16) 2_657
Pb2 I3 3.1510(17) .
Pb2 I1 3.1753(15) .
Pb2 I2 3.1942(14) .
Pb2 I5 3.2809(15) .
Pb2 I4 3.2856(16) .
Pb2 I6 3.4221(15) .
Pb3 I4 3.0808(14) .
Pb3 I5 3.1373(14) .
Pb3 I9 3.1737(16) .
Pb3 I6 3.2702(16) .
Pb3 I7 3.3719(12) .
Pb3 I8 3.3845(14) .
Pb3 Ag1 3.413(2) .
Pb4 I10 2.9999(17) .
Pb4 I9 3.1044(14) .
Pb4 I11 3.1657(15) .
Pb4 Ag1' 3.268(7) 2_766
Pb4 I8 3.3832(15) .
Pb4 I7 3.4152(14) 2_766
Ag1 I11 2.766(2) 2_766
Ag1 I8 2.900(3) .
Ag1 I7 2.927(3) .
Ag1 I6 3.004(3) .
Ag1' I8 2.601(8) .
Ag1' I11 2.665(8) 2_766
Ag1' I7 2.957(8) .
Ag1' Pb4 3.268(7) 2_766
I7 Pb4 3.4152(14) 2_766
I11 Ag1' 2.665(8) 2_766
I11 Ag1 2.766(2) 2_766
Y1 O8 2.268(12) .
Y1 O3 2.295(12) .
Y1 O1 2.297(13) .
Y1 O5 2.305(14) .
Y1 O7 2.343(11) .
Y1 O2 2.350(15) .
Y1 O4 2.358(11) .
Y1 O6 2.388(12) .
O1 C1 1.248(19) .
O2 C4 1.08(3) .
O3 C7 1.21(2) .
O4 C10 1.245(17) .
O5 C13 1.20(2) .
O6 C16 1.23(2) .
O7 C19 1.265(19) .
O8 C22 1.23(3) .
O8 C22' 1.34(6) .
C1 N1 1.27(2) .
C1 H1 0.9300 .
C2 N1 1.46(2) .
C2 H2A 0.9600 .
C2 H2B 0.9600 .
C2 H2C 0.9600 .
C3 N1 1.43(2) .
C3 H3A 0.9600 .
C3 H3B 0.9600 .
C3 H3C 0.9600 .
C4 N2 1.29(3) .
C4 H4 0.9300 .
C5 N2 1.44(3) .
C5 H5A 0.9600 .
C5 H5B 0.9600 .
C5 H5C 0.9600 .
C6 N2 1.389(17) .
C6 H6A 0.9600 .
C6 H6B 0.9600 .
C6 H6C 0.9600 .
C7 N3 1.35(2) .
C7 H7 0.9300 .
C8 N3 1.43(3) .
C8 H8A 0.9600 .
C8 H8B 0.9600 .
C8 H8C 0.9600 .
C9 N3 1.45(2) .
C9 H9A 0.9600 .
C9 H9B 0.9600 .
C9 H9C 0.9600 .
C10 N4 1.322(18) .
C10 H10 0.9300 .
C11 N4 1.461(19) .
C11 H11A 0.9600 .
C11 H11B 0.9600 .
C11 H11C 0.9600 .
C12 N4 1.430(18) .
C12 H12A 0.9600 .
C12 H12B 0.9600 .
C12 H12C 0.9600 .
C13 N5 1.33(2) .
C13 H13 0.9300 .
C14 N5 1.44(2) .
C14 H14A 0.9600 .
C14 H14B 0.9600 .
C14 H14C 0.9600 .
C15 N5 1.48(2) .
C15 H15A 0.9600 .
C15 H15B 0.9600 .
C15 H15C 0.9600 .
C16 N6 1.26(2) .
C16 H16 0.9300 .
C17 N6 1.46(2) .
C17 H17A 0.9600 .
C17 H17B 0.9600 .
C17 H17C 0.9600 .
C18 N6 1.40(3) .
C18 H18A 0.9600 .
C18 H18B 0.9600 .
C18 H18C 0.9600 .
C19 N7 1.29(2) .
C19 H19 0.9300 .
C20 N7 1.39(2) .
C20 H20A 0.9600 .
C20 H20B 0.9600 .
C20 H20C 0.9600 .
C21 N7 1.45(2) .
C21 H21A 0.9600 .
C21 H21B 0.9600 .
C21 H21C 0.9600 .
C22 N8 1.31(4) .
C22' N8 1.41(7) .
C23 N8 1.61(3) .
C24 N8 1.48(3) .
